data_7120174
loop_
_publ_author_name
'Pell, Christopher J.'
'Shih, Wei-Chun'
'Gatard, Sylvain'
'Ozerov, Oleg V.'

_publ_section_title
;
 Formation of (PNP)Rh complexes containing covalent rhodium-zinc bonds in
 studies of potential Rh-catalysed Negishi coupling
;
_journal_name_full 'Chem. Commun.'
_journal_paper_doi 10.1039/C7CC02707A
_journal_year 2017
_chemical_formula_sum 'C64 H90 N2 P4 Rh2 Zn'
_chemical_formula_weight 1282.44
_chemical_name_common none
_chemical_name_systematic '[(PNP)Rh(Ph)]2[\m-Zn]'
_chemical_properties_physical ', Air-sensitive,Moisture-sensitive'
_space_group_crystal_system monoclinic
_space_group_IT_number 14
_space_group_name_Hall '-P 2ybc'
_space_group_name_H-M_alt 'P 1 21/c 1'
_symmetry_space_group_name_Hall '-P 2ybc'
_symmetry_space_group_name_H-M 'P 1 21/c 1'
_atom_sites_solution_hydrogens geom
_audit_creation_method SHELXL-2014/7
_audit_update_record
;
2017-03-11 deposited with the CCDC.
2017-05-23 downloaded from the CCDC.
;
_cell_angle_alpha 90
_cell_angle_beta 98.235(2)
_cell_angle_gamma 90
_cell_formula_units_Z 4
_cell_length_a 15.924(3)
_cell_length_b 14.202(2)
_cell_length_c 28.341(5)
_cell_measurement_reflns_used 9961
_cell_measurement_temperature 110(2)
_cell_measurement_theta_max 52.616
_cell_measurement_theta_min 5.049
_cell_volume 6343.3(19)
_computing_structure_refinement 'SHELXL-2014/7 (Sheldrick, 2014)'
_diffrn_ambient_temperature 110(2)
_diffrn_measured_fraction_theta_full 0.998
_diffrn_measured_fraction_theta_max 0.993
_diffrn_measurement_device_type 'Bruker APEX-II CCD'
_diffrn_radiation_type MoK\a
_diffrn_radiation_wavelength 0.71073
_diffrn_reflns_av_R_equivalents 0.0445
_diffrn_reflns_av_unetI/netI 0.0333
_diffrn_reflns_Laue_measured_fraction_full 0.998
_diffrn_reflns_Laue_measured_fraction_max 0.993
_diffrn_reflns_limit_h_max 19
_diffrn_reflns_limit_h_min -19
_diffrn_reflns_limit_k_max 17
_diffrn_reflns_limit_k_min -17
_diffrn_reflns_limit_l_max 35
_diffrn_reflns_limit_l_min -35
_diffrn_reflns_number 66861
_diffrn_reflns_point_group_measured_fraction_full 0.998
_diffrn_reflns_point_group_measured_fraction_max 0.993
_diffrn_reflns_theta_full 25.242
_diffrn_reflns_theta_max 26.396
_diffrn_reflns_theta_min 1.996
_exptl_absorpt_coefficient_mu 1.029
_exptl_absorpt_correction_T_max 0.7454
_exptl_absorpt_correction_T_min 0.6611
_exptl_absorpt_correction_type multi-scan
_exptl_absorpt_process_details sadabs
_exptl_crystal_colour orange
_exptl_crystal_density_diffrn 1.343
_exptl_crystal_description plate
_exptl_crystal_F_000 2672
_exptl_crystal_recrystallization_method 'Re-crystallisation from solvent: pentane'
_exptl_crystal_size_max 0.300
_exptl_crystal_size_mid 0.170
_exptl_crystal_size_min 0.030
_refine_diff_density_max 1.896
_refine_diff_density_min -0.682
_refine_diff_density_rms 0.094
_refine_ls_extinction_method none
_refine_ls_goodness_of_fit_ref 1.029
_refine_ls_hydrogen_treatment constr
_refine_ls_matrix_type full
_refine_ls_number_parameters 678
_refine_ls_number_reflns 12907
_refine_ls_number_restraints 0
_refine_ls_restrained_S_all 1.029
_refine_ls_R_factor_all 0.0459
_refine_ls_R_factor_gt 0.0338
_refine_ls_shift/su_max 0.001
_refine_ls_shift/su_mean 0.000
_refine_ls_structure_factor_coef Fsqd
_refine_ls_weighting_details 'w=1/[\s^2^(Fo^2^)+(0.0447P)^2^+6.8887P] where P=(Fo^2^+2Fc^2^)/3'
_refine_ls_weighting_scheme calc
_refine_ls_wR_factor_gt 0.0826
_refine_ls_wR_factor_ref 0.0897
_reflns_Friedel_coverage 0.000
_reflns_number_gt 10556
_reflns_number_total 12907
_reflns_threshold_expression 'I > 2\s(I)'
_cod_data_source_file c7cc02707a2.cif
_cod_data_source_block oz562_cjp963
_cod_original_cell_volume 6343.2(17)
_cod_database_code 7120174
_shelx_shelxl_version_number 2014/7
_shelx_space_group_comment
;
The symmetry employed for this shelxl refinement is uniquely defined
by the following loop, which should always be used as a source of
symmetry information in preference to the above space-group names.
They are only intended as comments.
;
_shelx_estimated_absorpt_t_min 0.748
_shelx_estimated_absorpt_t_max 0.970

loop_
_space_group_symop_operation_xyz
'x, y, z'
'-x, y+1/2, -z+1/2'
'-x, -y, -z'
'x, -y-1/2, z-1/2'

loop_
_atom_site_label
_atom_site_type_symbol
_atom_site_fract_x
_atom_site_fract_y
_atom_site_fract_z
_atom_site_U_iso_or_equiv
_atom_site_adp_type
_atom_site_occupancy
_atom_site_site_symmetry_order
_atom_site_calc_flag
_atom_site_refinement_flags_posn
_atom_site_refinement_flags_adp
Rh1 Rh 0.14392(2) 0.39355(2) 0.40397(2) 0.01282(6) Uani 1 1 d . .
N1 N 0.06696(14) 0.28832(16) 0.36669(8) 0.0152(5) Uani 1 1 d . .
C1 C 0.20463(17) 0.50354(19) 0.44167(10) 0.0159(6) Uani 1 1 d . .
C2 C 0.25241(18) 0.5754(2) 0.42442(11) 0.0203(6) Uani 1 1 d . .
H2 H 0.2693 0.5681 0.3938 0.024 Uiso 1 1 calc R U
N2 N 0.35284(14) 0.51097(16) 0.28335(8) 0.0160(5) Uani 1 1 d . .
Rh2 Rh 0.36678(2) 0.37194(2) 0.30994(2) 0.01366(6) Uani 1 1 d . .
Zn1 Zn 0.25803(2) 0.38277(2) 0.35875(2) 0.01578(8) Uani 1 1 d . .
P1 P 0.16857(5) 0.26892(5) 0.45674(3) 0.01596(15) Uani 1 1 d . .
P2 P 0.06298(4) 0.49328(5) 0.35334(3) 0.01434(15) Uani 1 1 d . .
P3 P 0.28178(5) 0.33673(6) 0.24067(3) 0.02234(17) Uani 1 1 d . .
C3 C 0.2760(2) 0.6564(2) 0.45010(12) 0.0282(7) Uani 1 1 d . .
H3 H 0.3082 0.7032 0.4368 0.034 Uiso 1 1 calc R U
P4 P 0.47404(4) 0.44336(5) 0.36028(3) 0.01543(15) Uani 1 1 d . .
C4 C 0.25322(19) 0.6701(2) 0.49490(11) 0.0263(7) Uani 1 1 d . .
H4 H 0.2680 0.7265 0.5121 0.032 Uiso 1 1 calc R U
C64 C 0.43488(19) 0.4435(2) 0.45318(10) 0.0229(6) Uani 1 1 d . .
H64A H 0.4265 0.5118 0.4538 0.034 Uiso 1 1 calc R U
H64B H 0.4498 0.4200 0.4858 0.034 Uiso 1 1 calc R U
H64C H 0.3824 0.4131 0.4383 0.034 Uiso 1 1 calc R U
C63 C 0.5355(2) 0.3181(2) 0.43092(11) 0.0253(7) Uani 1 1 d . .
H63A H 0.4879 0.2762 0.4197 0.038 Uiso 1 1 calc R U
H63B H 0.5551 0.3060 0.4647 0.038 Uiso 1 1 calc R U
H63C H 0.5820 0.3066 0.4125 0.038 Uiso 1 1 calc R U
C62 C 0.50638(18) 0.4209(2) 0.42444(10) 0.0200(6) Uani 1 1 d . .
H62 H 0.5557 0.4625 0.4359 0.024 Uiso 1 1 calc R U
C61 C 0.5674(2) 0.4955(3) 0.28820(12) 0.0324(8) Uani 1 1 d . .
H61A H 0.6174 0.4846 0.2724 0.049 Uiso 1 1 calc R U
H61B H 0.5631 0.5627 0.2953 0.049 Uiso 1 1 calc R U
H61C H 0.5164 0.4753 0.2672 0.049 Uiso 1 1 calc R U
C60 C 0.6535(2) 0.4742(3) 0.36774(13) 0.0369(9) Uani 1 1 d . .
H60A H 0.7037 0.4705 0.3514 0.055 Uiso 1 1 calc R U
H60B H 0.6621 0.4347 0.3964 0.055 Uiso 1 1 calc R U
H60C H 0.6446 0.5396 0.3768 0.055 Uiso 1 1 calc R U
C59 C 0.57583(18) 0.4395(2) 0.33438(11) 0.0218(6) Uani 1 1 d . .
H59 H 0.5864 0.3723 0.3264 0.026 Uiso 1 1 calc R U
C5 C 0.2087(2) 0.6000(2) 0.51382(11) 0.0256(7) Uani 1 1 d . .
H5 H 0.1934 0.6073 0.5448 0.031 Uiso 1 1 calc R U
C6 C 0.18585(19) 0.5189(2) 0.48798(10) 0.0217(6) Uani 1 1 d . .
H6 H 0.1560 0.4713 0.5023 0.026 Uiso 1 1 calc R U
C7 C 0.08596(18) 0.19328(19) 0.37517(10) 0.0173(6) Uani 1 1 d . .
C8 C 0.13841(18) 0.1694(2) 0.41824(10) 0.0186(6) Uani 1 1 d . .
C9 C 0.16062(19) 0.0764(2) 0.42922(11) 0.0221(6) Uani 1 1 d . .
H9 H 0.1949 0.0629 0.4587 0.027 Uiso 1 1 calc R U
C10 C 0.1343(2) 0.0030(2) 0.39850(12) 0.0274(7) Uani 1 1 d . .
C11 C 0.0862(2) 0.0269(2) 0.35533(11) 0.0259(7) Uani 1 1 d . .
H11 H 0.0688 -0.0217 0.3330 0.031 Uiso 1 1 calc R U
C12 C 0.06267(19) 0.1184(2) 0.34360(11) 0.0224(6) Uani 1 1 d . .
H12 H 0.0300 0.1311 0.3135 0.027 Uiso 1 1 calc R U
C13 C -0.00423(17) 0.3165(2) 0.33593(10) 0.0163(6) Uani 1 1 d . .
C16 C -0.14255(18) 0.3803(2) 0.26746(10) 0.0197(6) Uani 1 1 d . .
C15 C -0.07622(18) 0.4394(2) 0.28508(10) 0.0191(6) Uani 1 1 d . .
H15 H -0.0757 0.5016 0.2727 0.023 Uiso 1 1 calc R U
C14 C -0.01018(18) 0.4120(2) 0.32005(10) 0.0175(6) Uani 1 1 d . .
C19 C 0.1593(3) -0.0973(2) 0.41111(14) 0.0423(10) Uani 1 1 d . .
H19A H 0.1081 -0.1355 0.4114 0.063 Uiso 1 1 calc R U
H19B H 0.1935 -0.0990 0.4427 0.063 Uiso 1 1 calc R U
H19C H 0.1924 -0.1226 0.3874 0.063 Uiso 1 1 calc R U
C18 C -0.07582(18) 0.2598(2) 0.32122(10) 0.0198(6) Uani 1 1 d . .
H18 H -0.0783 0.1983 0.3342 0.024 Uiso 1 1 calc R U
C17 C -0.14208(19) 0.2911(2) 0.28861(11) 0.0219(6) Uani 1 1 d . .
H17 H -0.1894 0.2507 0.2801 0.026 Uiso 1 1 calc R U
C20 C -0.21362(19) 0.4103(2) 0.22957(12) 0.0279(7) Uani 1 1 d . .
H20A H -0.2069 0.3798 0.1993 0.042 Uiso 1 1 calc R U
H20B H -0.2121 0.4788 0.2257 0.042 Uiso 1 1 calc R U
H20C H -0.2681 0.3918 0.2390 0.042 Uiso 1 1 calc R U
C21 C 0.26912(18) 0.2381(2) 0.49443(10) 0.0200(6) Uani 1 1 d . .
H21 H 0.2593 0.1807 0.5134 0.024 Uiso 1 1 calc R U
C22 C 0.33714(19) 0.2157(2) 0.46385(11) 0.0249(7) Uani 1 1 d . .
H22A H 0.3244 0.1552 0.4478 0.037 Uiso 1 1 calc R U
H22B H 0.3924 0.2120 0.4840 0.037 Uiso 1 1 calc R U
H22C H 0.3386 0.2653 0.4400 0.037 Uiso 1 1 calc R U
C23 C 0.2956(2) 0.3188(2) 0.52912(10) 0.0246(7) Uani 1 1 d . .
H23A H 0.3049 0.3758 0.5111 0.037 Uiso 1 1 calc R U
H23B H 0.3482 0.3018 0.5498 0.037 Uiso 1 1 calc R U
H23C H 0.2507 0.3303 0.5487 0.037 Uiso 1 1 calc R U
C24 C 0.08765(19) 0.2653(2) 0.49892(10) 0.0219(6) Uani 1 1 d . .
H24 H 0.0861 0.3291 0.5137 0.026 Uiso 1 1 calc R U
C31 C -0.0784(2) 0.6053(2) 0.37254(12) 0.0294(7) Uani 1 1 d . .
H31A H -0.0607 0.6536 0.3513 0.044 Uiso 1 1 calc R U
H31B H -0.1058 0.6355 0.3974 0.044 Uiso 1 1 calc R U
H31C H -0.1185 0.5622 0.3541 0.044 Uiso 1 1 calc R U
C30 C -0.00067(18) 0.5503(2) 0.39554(10) 0.0197(6) Uani 1 1 d . .
H30 H 0.0374 0.5956 0.4154 0.024 Uiso 1 1 calc R U
C29 C 0.1313(2) 0.5553(2) 0.27484(12) 0.0286(7) Uani 1 1 d . .
H29A H 0.1026 0.5024 0.2571 0.043 Uiso 1 1 calc R U
H29B H 0.1869 0.5347 0.2909 0.043 Uiso 1 1 calc R U
H29C H 0.1389 0.6066 0.2527 0.043 Uiso 1 1 calc R U
C28 C 0.1148(2) 0.6800(2) 0.33543(12) 0.0275(7) Uani 1 1 d . .
H28A H 0.1116 0.7306 0.3118 0.041 Uiso 1 1 calc R U
H28B H 0.1742 0.6696 0.3491 0.041 Uiso 1 1 calc R U
H28C H 0.0820 0.6976 0.3608 0.041 Uiso 1 1 calc R U
C27 C 0.07838(18) 0.5895(2) 0.31147(10) 0.0192(6) Uani 1 1 d . .
H27 H 0.0211 0.6055 0.2939 0.023 Uiso 1 1 calc R U
C26 C 0.1075(2) 0.1934(2) 0.53947(11) 0.0303(7) Uani 1 1 d . .
H26A H 0.1174 0.1315 0.5260 0.045 Uiso 1 1 calc R U
H26B H 0.0594 0.1896 0.5574 0.045 Uiso 1 1 calc R U
H26C H 0.1583 0.2133 0.5608 0.045 Uiso 1 1 calc R U
C25 C -0.00126(19) 0.2446(2) 0.47251(12) 0.0281(7) Uani 1 1 d . .
H25A H -0.0114 0.2829 0.4435 0.042 Uiso 1 1 calc R U
H25B H -0.0437 0.2601 0.4932 0.042 Uiso 1 1 calc R U
H25C H -0.0056 0.1778 0.4640 0.042 Uiso 1 1 calc R U
C32 C -0.0275(2) 0.4759(2) 0.42900(11) 0.0259(7) Uani 1 1 d . .
H32A H -0.0655 0.4305 0.4107 0.039 Uiso 1 1 calc R U
H32B H -0.0571 0.5061 0.4530 0.039 Uiso 1 1 calc R U
H32C H 0.0229 0.4430 0.4449 0.039 Uiso 1 1 calc R U
C38 C 0.46160(19) 0.1911(2) 0.32155(11) 0.0222(6) Uani 1 1 d . .
H38 H 0.5040 0.2294 0.3109 0.027 Uiso 1 1 calc R U
C37 C 0.4779(2) 0.0960(2) 0.32841(11) 0.0246(7) Uani 1 1 d . .
H37 H 0.5303 0.0706 0.3221 0.030 Uiso 1 1 calc R U
C36 C 0.4184(2) 0.0377(2) 0.34431(11) 0.0272(7) Uani 1 1 d . .
H36 H 0.4291 -0.0278 0.3487 0.033 Uiso 1 1 calc R U
C35 C 0.3432(2) 0.0764(2) 0.35369(11) 0.0251(7) Uani 1 1 d . .
H35 H 0.3020 0.0376 0.3652 0.030 Uiso 1 1 calc R U
C34 C 0.32728(19) 0.1718(2) 0.34647(10) 0.0199(6) Uani 1 1 d . .
H34 H 0.2748 0.1964 0.3532 0.024 Uiso 1 1 calc R U
C33 C 0.38508(18) 0.23381(19) 0.32968(10) 0.0173(6) Uani 1 1 d . .
C39 C 0.31364(17) 0.5255(2) 0.23687(10) 0.0179(6) Uani 1 1 d . .
C40 C 0.26703(18) 0.4508(2) 0.21240(10) 0.0187(6) Uani 1 1 d . .
C41 C 0.2199(2) 0.4652(2) 0.16762(10) 0.0250(7) Uani 1 1 d . .
H41 H 0.1870 0.4147 0.1528 0.030 Uiso 1 1 calc R U
C42 C 0.2192(2) 0.5506(2) 0.14396(11) 0.0305(8) Uani 1 1 d . .
C43 C 0.2725(2) 0.6206(2) 0.16568(11) 0.0284(7) Uani 1 1 d . .
H43 H 0.2773 0.6782 0.1493 0.034 Uiso 1 1 calc R U
C44 C 0.31883(19) 0.6088(2) 0.21052(11) 0.0217(6) Uani 1 1 d . .
H44 H 0.3550 0.6581 0.2238 0.026 Uiso 1 1 calc R U
C45 C 0.38029(17) 0.5849(2) 0.31413(10) 0.0163(6) Uani 1 1 d . .
C46 C 0.44178(17) 0.56501(19) 0.35421(10) 0.0163(6) Uani 1 1 d . .
C47 C 0.47024(18) 0.6353(2) 0.38704(10) 0.0184(6) Uani 1 1 d . .
H47 H 0.5129 0.6205 0.4129 0.022 Uiso 1 1 calc R U
C48 C 0.43792(19) 0.7265(2) 0.38293(10) 0.0206(6) Uani 1 1 d . .
C51 C 0.1647(3) 0.5658(3) 0.09622(12) 0.0477(11) Uani 1 1 d . .
H51A H 0.1827 0.5225 0.0727 0.072 Uiso 1 1 calc R U
H51B H 0.1710 0.6309 0.0858 0.072 Uiso 1 1 calc R U
H51C H 0.1051 0.5538 0.0993 0.072 Uiso 1 1 calc R U
C50 C 0.34627(18) 0.6765(2) 0.31147(10) 0.0190(6) Uani 1 1 d . .
H50 H 0.3030 0.6920 0.2860 0.023 Uiso 1 1 calc R U
C49 C 0.37413(19) 0.7442(2) 0.34484(10) 0.0206(6) Uani 1 1 d . .
H49 H 0.3491 0.8050 0.3418 0.025 Uiso 1 1 calc R U
C52 C 0.4689(2) 0.8011(2) 0.41904(11) 0.0288(7) Uani 1 1 d . .
H52A H 0.5184 0.8329 0.4094 0.043 Uiso 1 1 calc R U
H52B H 0.4849 0.7717 0.4503 0.043 Uiso 1 1 calc R U
H52C H 0.4237 0.8471 0.4209 0.043 Uiso 1 1 calc R U
C53 C 0.3572(3) 0.2748(2) 0.20584(11) 0.0433(10) Uani 1 1 d . .
H53 H 0.3696 0.2120 0.2213 0.052 Uiso 1 1 calc R U
C54 C 0.4400(3) 0.3276(3) 0.21077(14) 0.0476(11) Uani 1 1 d . .
H54A H 0.4807 0.2927 0.1946 0.071 Uiso 1 1 calc R U
H54B H 0.4625 0.3344 0.2446 0.071 Uiso 1 1 calc R U
H54C H 0.4306 0.3901 0.1963 0.071 Uiso 1 1 calc R U
C55 C 0.3234(3) 0.2559(3) 0.15359(13) 0.0619(14) Uani 1 1 d . .
H55A H 0.3197 0.3153 0.1358 0.093 Uiso 1 1 calc R U
H55B H 0.2669 0.2273 0.1512 0.093 Uiso 1 1 calc R U
H55C H 0.3619 0.2128 0.1402 0.093 Uiso 1 1 calc R U
C56 C 0.1871(2) 0.2639(3) 0.22439(14) 0.0437(10) Uani 1 1 d . .
H56A H 0.1721 0.2650 0.1889 0.052 Uiso 1 1 calc R U
C57 C 0.2005(4) 0.1645(3) 0.23976(16) 0.081(2) Uani 1 1 d . .
H57A H 0.1502 0.1274 0.2276 0.121 Uiso 1 1 calc R U
H57B H 0.2101 0.1615 0.2747 0.121 Uiso 1 1 calc R U
H57C H 0.2501 0.1391 0.2272 0.121 Uiso 1 1 calc R U
C58 C 0.1178(3) 0.3024(3) 0.24482(17) 0.0673(14) Uani 1 1 d . .
H58A H 0.0852 0.3449 0.2219 0.101 Uiso 1 1 calc R U
H58B H 0.1395 0.3374 0.2738 0.101 Uiso 1 1 calc R U
H58C H 0.0809 0.2512 0.2528 0.101 Uiso 1 1 calc R U

loop_
_atom_site_aniso_label
_atom_site_aniso_U_11
_atom_site_aniso_U_22
_atom_site_aniso_U_33
_atom_site_aniso_U_23
_atom_site_aniso_U_13
_atom_site_aniso_U_12
Rh1 0.01310(11) 0.01342(11) 0.01169(11) -0.00092(8) 0.00091(8) 0.00026(8)
N1 0.0149(12) 0.0153(11) 0.0148(12) -0.0009(9) 0.0001(9) -0.0014(9)
C1 0.0140(14) 0.0160(14) 0.0163(14) -0.0019(11) -0.0020(11) 0.0024(11)
C2 0.0196(15) 0.0220(15) 0.0197(15) -0.0022(12) 0.0045(12) -0.0001(12)
N2 0.0160(12) 0.0160(12) 0.0151(12) -0.0010(9) -0.0004(9) -0.0001(9)
Rh2 0.01342(11) 0.01528(11) 0.01198(11) -0.00122(8) 0.00079(8) -0.00085(8)
Zn1 0.01499(17) 0.01713(17) 0.01561(17) -0.00141(12) 0.00358(13) 0.00081(12)
P1 0.0189(4) 0.0157(4) 0.0128(3) 0.0006(3) 0.0004(3) 0.0004(3)
P2 0.0145(4) 0.0137(3) 0.0146(4) -0.0005(3) 0.0012(3) 0.0006(3)
P3 0.0277(4) 0.0229(4) 0.0148(4) 0.0006(3) -0.0026(3) -0.0104(3)
C3 0.0252(17) 0.0238(16) 0.0368(19) -0.0046(14) 0.0084(14) -0.0086(13)
P4 0.0150(4) 0.0154(3) 0.0149(4) 0.0001(3) -0.0014(3) -0.0006(3)
C4 0.0244(17) 0.0233(16) 0.0302(18) -0.0117(13) -0.0001(14) -0.0030(13)
C64 0.0261(16) 0.0229(16) 0.0180(15) -0.0008(12) -0.0030(12) -0.0037(13)
C63 0.0256(17) 0.0257(16) 0.0232(16) 0.0056(13) -0.0015(13) 0.0032(13)
C62 0.0203(15) 0.0205(15) 0.0165(15) 0.0021(12) -0.0065(12) -0.0033(12)
C61 0.0252(17) 0.044(2) 0.0297(18) 0.0082(15) 0.0096(14) -0.0012(15)
C60 0.0178(16) 0.050(2) 0.042(2) 0.0049(17) -0.0006(15) -0.0059(15)
C59 0.0153(14) 0.0215(15) 0.0280(17) -0.0001(13) 0.0016(12) 0.0001(12)
C5 0.0243(16) 0.0290(17) 0.0227(16) -0.0108(13) 0.0010(13) -0.0001(13)
C6 0.0213(15) 0.0240(16) 0.0196(15) -0.0036(12) 0.0029(12) -0.0041(12)
C7 0.0175(14) 0.0171(14) 0.0174(14) -0.0002(11) 0.0035(11) -0.0021(11)
C8 0.0206(15) 0.0153(14) 0.0205(15) -0.0023(11) 0.0047(12) -0.0024(11)
C9 0.0270(16) 0.0183(15) 0.0207(15) 0.0030(12) 0.0025(13) 0.0032(12)
C10 0.0338(18) 0.0171(15) 0.0312(18) -0.0008(13) 0.0043(14) 0.0016(13)
C11 0.0331(18) 0.0177(15) 0.0274(17) -0.0082(13) 0.0058(14) -0.0018(13)
C12 0.0236(16) 0.0225(16) 0.0200(15) -0.0024(12) -0.0005(12) -0.0011(12)
C13 0.0168(14) 0.0187(14) 0.0137(13) -0.0012(11) 0.0027(11) 0.0000(11)
C16 0.0151(14) 0.0241(16) 0.0190(15) -0.0024(12) -0.0011(12) 0.0030(12)
C15 0.0189(15) 0.0186(14) 0.0196(15) 0.0022(12) 0.0019(12) 0.0014(11)
C14 0.0164(14) 0.0194(14) 0.0170(14) -0.0020(11) 0.0036(11) -0.0008(11)
C19 0.064(3) 0.0174(17) 0.043(2) -0.0006(15) -0.0006(19) 0.0033(16)
C18 0.0209(15) 0.0174(14) 0.0208(15) 0.0003(12) 0.0025(12) -0.0034(12)
C17 0.0183(15) 0.0224(15) 0.0245(16) -0.0035(12) 0.0007(12) -0.0040(12)
C20 0.0192(16) 0.0306(17) 0.0306(18) -0.0005(14) -0.0078(13) 0.0022(13)
C21 0.0232(15) 0.0220(15) 0.0134(14) 0.0027(11) -0.0019(12) 0.0024(12)
C22 0.0225(16) 0.0275(17) 0.0229(16) 0.0013(13) -0.0033(13) 0.0043(13)
C23 0.0268(17) 0.0298(17) 0.0152(15) -0.0021(13) -0.0038(12) 0.0021(13)
C24 0.0282(17) 0.0203(15) 0.0182(15) 0.0001(12) 0.0073(13) -0.0015(13)
C31 0.0266(17) 0.0339(18) 0.0274(17) -0.0051(14) 0.0026(14) 0.0124(14)
C30 0.0197(15) 0.0198(15) 0.0192(15) -0.0034(12) 0.0014(12) 0.0055(12)
C29 0.0356(19) 0.0208(16) 0.0322(18) 0.0055(13) 0.0145(15) 0.0031(14)
C28 0.0352(19) 0.0162(15) 0.0294(18) 0.0027(13) -0.0011(14) -0.0060(13)
C27 0.0174(14) 0.0176(14) 0.0218(15) 0.0023(12) 0.0006(12) 0.0008(11)
C26 0.0343(19) 0.0321(18) 0.0254(17) 0.0073(14) 0.0077(14) -0.0036(15)
C25 0.0224(16) 0.0325(18) 0.0304(18) 0.0021(14) 0.0071(14) 0.0008(14)
C32 0.0234(16) 0.0319(17) 0.0244(16) -0.0008(14) 0.0103(13) 0.0042(13)
C38 0.0214(15) 0.0204(15) 0.0251(16) -0.0002(12) 0.0045(13) -0.0026(12)
C37 0.0275(17) 0.0203(15) 0.0259(17) -0.0034(13) 0.0033(13) 0.0039(13)
C36 0.0398(19) 0.0165(15) 0.0244(17) 0.0003(13) 0.0009(14) 0.0024(14)
C35 0.0335(18) 0.0206(15) 0.0215(16) -0.0013(12) 0.0044(13) -0.0058(13)
C34 0.0226(15) 0.0207(15) 0.0166(14) -0.0039(12) 0.0035(12) -0.0002(12)
C33 0.0218(15) 0.0163(14) 0.0130(14) -0.0026(11) -0.0001(11) -0.0015(11)
C39 0.0160(14) 0.0231(15) 0.0151(14) -0.0009(11) 0.0040(11) 0.0047(12)
C40 0.0168(14) 0.0245(15) 0.0149(14) -0.0006(12) 0.0026(11) 0.0026(12)
C41 0.0257(17) 0.0324(17) 0.0162(15) -0.0058(13) 0.0001(12) 0.0075(14)
C42 0.0388(19) 0.0335(18) 0.0175(16) -0.0039(13) -0.0013(14) 0.0172(15)
C43 0.0394(19) 0.0279(17) 0.0185(16) 0.0036(13) 0.0055(14) 0.0152(14)
C44 0.0241(16) 0.0225(15) 0.0193(15) 0.0003(12) 0.0057(13) 0.0030(12)
C45 0.0144(14) 0.0179(14) 0.0172(14) 0.0003(11) 0.0043(11) -0.0014(11)
C46 0.0162(14) 0.0167(14) 0.0161(14) 0.0002(11) 0.0027(11) -0.0002(11)
C47 0.0180(14) 0.0191(14) 0.0165(14) 0.0020(11) -0.0029(11) -0.0037(11)
C48 0.0250(16) 0.0157(14) 0.0212(15) -0.0037(12) 0.0039(12) -0.0056(12)
C51 0.070(3) 0.045(2) 0.0221(18) -0.0026(16) -0.0149(18) 0.021(2)
C50 0.0187(15) 0.0176(14) 0.0201(15) 0.0045(12) 0.0006(12) 0.0001(11)
C49 0.0235(15) 0.0160(14) 0.0223(15) 0.0012(12) 0.0034(12) 0.0016(12)
C52 0.0376(19) 0.0190(16) 0.0271(17) -0.0032(13) -0.0042(14) -0.0035(14)
C53 0.094(3) 0.0218(17) 0.0127(16) -0.0031(13) 0.0021(18) 0.0181(19)
C54 0.058(3) 0.056(3) 0.034(2) 0.0066(18) 0.0223(19) 0.029(2)
C55 0.114(4) 0.044(2) 0.025(2) -0.0104(18) -0.001(2) 0.020(3)
C56 0.041(2) 0.050(2) 0.035(2) 0.0055(18) -0.0088(17) -0.0151(19)
C57 0.122(5) 0.056(3) 0.051(3) 0.023(2) -0.036(3) -0.064(3)
C58 0.096(4) 0.048(3) 0.061(3) -0.027(2) 0.021(3) -0.018(3)

loop_
_atom_type_symbol
_atom_type_description
_atom_type_scat_dispersion_real
_atom_type_scat_dispersion_imag
_atom_type_scat_source
C C 0.0033 0.0016 'International Tables Vol C Tables 4.2.6.8 and 6.1.1.4'
P P 0.1023 0.0942 'International Tables Vol C Tables 4.2.6.8 and 6.1.1.4'
Zn Zn 0.2839 1.4301 'International Tables Vol C Tables 4.2.6.8 and 6.1.1.4'
Rh Rh -1.1178 0.9187 'International Tables Vol C Tables 4.2.6.8 and 6.1.1.4'
N N 0.0061 0.0033 'International Tables Vol C Tables 4.2.6.8 and 6.1.1.4'
H H 0.0000 0.0000 'International Tables Vol C Tables 4.2.6.8 and 6.1.1.4'

loop_
_geom_angle_atom_site_label_1
_geom_angle_atom_site_label_2
_geom_angle_atom_site_label_3
_geom_angle
C1 Rh1 N1 172.80(10)
C1 Rh1 P2 92.09(8)
N1 Rh1 P2 83.67(6)
C1 Rh1 P1 102.82(8)
N1 Rh1 P1 79.34(6)
P2 Rh1 P1 155.54(3)
C1 Rh1 Zn1 89.44(8)
N1 Rh1 Zn1 96.79(6)
P2 Rh1 Zn1 96.19(2)
P1 Rh1 Zn1 103.15(2)
C13 N1 C7 121.7(2)
C13 N1 Rh1 118.19(18)
C7 N1 Rh1 120.05(18)
C2 C1 C6 114.3(3)
C2 C1 Rh1 127.6(2)
C6 C1 Rh1 117.2(2)
C3 C2 C1 122.8(3)
C3 C2 H2 118.6
C1 C2 H2 118.6
C39 N2 C45 122.6(2)
C39 N2 Rh2 119.13(18)
C45 N2 Rh2 118.22(18)
C33 Rh2 N2 174.33(10)
C33 Rh2 P3 93.96(8)
N2 Rh2 P3 83.02(6)
C33 Rh2 P4 100.89(8)
N2 Rh2 P4 80.78(6)
P3 Rh2 P4 158.44(3)
C33 Rh2 Zn1 89.43(8)
N2 Rh2 Zn1 95.69(6)
P3 Rh2 Zn1 97.11(3)
P4 Rh2 Zn1 98.58(2)
Rh2 Zn1 Rh1 177.030(16)
C8 P1 C21 107.30(13)
C8 P1 C24 102.44(13)
C21 P1 C24 104.02(13)
C8 P1 Rh1 101.66(10)
C21 P1 Rh1 127.47(10)
C24 P1 Rh1 111.32(10)
C14 P2 C27 105.77(13)
C14 P2 C30 104.11(13)
C27 P2 C30 103.03(13)
C14 P2 Rh1 101.31(10)
C27 P2 Rh1 138.43(10)
C30 P2 Rh1 100.18(9)
C40 P3 C56 110.15(16)
C40 P3 C53 103.84(14)
C56 P3 C53 99.68(19)
C40 P3 Rh2 102.06(10)
C56 P3 Rh2 135.06(13)
C53 P3 Rh2 102.13(12)
C4 C3 C2 120.9(3)
C4 C3 H3 119.6
C2 C3 H3 119.6
C46 P4 C62 107.18(13)
C46 P4 C59 103.98(13)
C62 P4 C59 104.24(13)
C46 P4 Rh2 100.79(9)
C62 P4 Rh2 127.80(10)
C59 P4 Rh2 110.57(10)
C5 C4 C3 118.2(3)
C5 C4 H4 120.9
C3 C4 H4 120.9
C62 C64 H64A 109.5
C62 C64 H64B 109.5
H64A C64 H64B 109.5
C62 C64 H64C 109.5
H64A C64 H64C 109.5
H64B C64 H64C 109.5
C62 C63 H63A 109.5
C62 C63 H63B 109.5
H63A C63 H63B 109.5
C62 C63 H63C 109.5
H63A C63 H63C 109.5
H63B C63 H63C 109.5
C64 C62 C63 111.8(2)
C64 C62 P4 111.42(19)
C63 C62 P4 108.6(2)
C64 C62 H62 108.3
C63 C62 H62 108.3
P4 C62 H62 108.3
C59 C61 H61A 109.5
C59 C61 H61B 109.5
H61A C61 H61B 109.5
C59 C61 H61C 109.5
H61A C61 H61C 109.5
H61B C61 H61C 109.5
C59 C60 H60A 109.5
C59 C60 H60B 109.5
H60A C60 H60B 109.5
C59 C60 H60C 109.5
H60A C60 H60C 109.5
H60B C60 H60C 109.5
C61 C59 C60 109.1(3)
C61 C59 P4 110.3(2)
C60 C59 P4 114.7(2)
C61 C59 H59 107.5
C60 C59 H59 107.5
P4 C59 H59 107.5
C4 C5 C6 120.5(3)
C4 C5 H5 119.8
C6 C5 H5 119.8
C5 C6 C1 123.3(3)
C5 C6 H6 118.4
C1 C6 H6 118.4
N1 C7 C12 126.2(3)
N1 C7 C8 117.7(2)
C12 C7 C8 115.9(3)
C9 C8 C7 121.3(3)
C9 C8 P1 124.8(2)
C7 C8 P1 113.9(2)
C10 C9 C8 122.0(3)
C10 C9 H9 119.0
C8 C9 H9 119.0
C9 C10 C11 116.7(3)
C9 C10 C19 121.1(3)
C11 C10 C19 122.2(3)
C12 C11 C10 122.5(3)
C12 C11 H11 118.7
C10 C11 H11 118.7
C11 C12 C7 121.4(3)
C11 C12 H12 119.3
C7 C12 H12 119.3
N1 C13 C18 125.1(3)
N1 C13 C14 119.0(2)
C18 C13 C14 115.8(3)
C15 C16 C17 115.9(3)
C15 C16 C20 122.8(3)
C17 C16 C20 121.2(3)
C16 C15 C14 123.1(3)
C16 C15 H15 118.5
C14 C15 H15 118.5
C15 C14 C13 119.9(3)
C15 C14 P2 123.9(2)
C13 C14 P2 115.7(2)
C10 C19 H19A 109.5
C10 C19 H19B 109.5
H19A C19 H19B 109.5
C10 C19 H19C 109.5
H19A C19 H19C 109.5
H19B C19 H19C 109.5
C17 C18 C13 121.7(3)
C17 C18 H18 119.2
C13 C18 H18 119.2
C18 C17 C16 122.5(3)
C18 C17 H17 118.8
C16 C17 H17 118.8
C16 C20 H20A 109.5
C16 C20 H20B 109.5
H20A C20 H20B 109.5
C16 C20 H20C 109.5
H20A C20 H20C 109.5
H20B C20 H20C 109.5
C22 C21 C23 111.8(3)
C22 C21 P1 110.54(19)
C23 C21 P1 109.3(2)
C22 C21 H21 108.4
C23 C21 H21 108.4
P1 C21 H21 108.4
C21 C22 H22A 109.5
C21 C22 H22B 109.5
H22A C22 H22B 109.5
C21 C22 H22C 109.5
H22A C22 H22C 109.5
H22B C22 H22C 109.5
C21 C23 H23A 109.5
C21 C23 H23B 109.5
H23A C23 H23B 109.5
C21 C23 H23C 109.5
H23A C23 H23C 109.5
H23B C23 H23C 109.5
C25 C24 C26 108.4(3)
C25 C24 P1 111.4(2)
C26 C24 P1 114.1(2)
C25 C24 H24 107.6
C26 C24 H24 107.6
P1 C24 H24 107.6
C30 C31 H31A 109.5
C30 C31 H31B 109.5
H31A C31 H31B 109.5
C30 C31 H31C 109.5
H31A C31 H31C 109.5
H31B C31 H31C 109.5
C32 C30 C31 109.8(3)
C32 C30 P2 109.0(2)
C31 C30 P2 115.5(2)
C32 C30 H30 107.4
C31 C30 H30 107.4
P2 C30 H30 107.4
C27 C29 H29A 109.5
C27 C29 H29B 109.5
H29A C29 H29B 109.5
C27 C29 H29C 109.5
H29A C29 H29C 109.5
H29B C29 H29C 109.5
C27 C28 H28A 109.5
C27 C28 H28B 109.5
H28A C28 H28B 109.5
C27 C28 H28C 109.5
H28A C28 H28C 109.5
H28B C28 H28C 109.5
C29 C27 C28 111.3(3)
C29 C27 P2 110.0(2)
C28 C27 P2 114.4(2)
C29 C27 H27 106.9
C28 C27 H27 106.9
P2 C27 H27 106.9
C24 C26 H26A 109.5
C24 C26 H26B 109.5
H26A C26 H26B 109.5
C24 C26 H26C 109.5
H26A C26 H26C 109.5
H26B C26 H26C 109.5
C24 C25 H25A 109.5
C24 C25 H25B 109.5
H25A C25 H25B 109.5
C24 C25 H25C 109.5
H25A C25 H25C 109.5
H25B C25 H25C 109.5
C30 C32 H32A 109.5
C30 C32 H32B 109.5
H32A C32 H32B 109.5
C30 C32 H32C 109.5
H32A C32 H32C 109.5
H32B C32 H32C 109.5
C37 C38 C33 123.1(3)
C37 C38 H38 118.5
C33 C38 H38 118.5
C36 C37 C38 120.5(3)
C36 C37 H37 119.7
C38 C37 H37 119.7
C35 C36 C37 118.6(3)
C35 C36 H36 120.7
C37 C36 H36 120.7
C36 C35 C34 120.5(3)
C36 C35 H35 119.8
C34 C35 H35 119.8
C35 C34 C33 123.1(3)
C35 C34 H34 118.4
C33 C34 H34 118.4
C34 C33 C38 114.2(3)
C34 C33 Rh2 128.2(2)
C38 C33 Rh2 117.4(2)
N2 C39 C44 125.1(3)
N2 C39 C40 119.0(3)
C44 C39 C40 115.8(3)
C41 C40 C39 120.8(3)
C41 C40 P3 123.6(2)
C39 C40 P3 115.3(2)
C42 C41 C40 122.3(3)
C42 C41 H41 118.8
C40 C41 H41 118.8
C41 C42 C43 116.7(3)
C41 C42 C51 121.4(3)
C43 C42 C51 121.9(3)
C44 C43 C42 122.0(3)
C44 C43 H43 119.0
C42 C43 H43 119.0
C43 C44 C39 121.7(3)
C43 C44 H44 119.2
C39 C44 H44 119.2
N2 C45 C50 125.4(3)
N2 C45 C46 118.0(2)
C50 C45 C46 116.3(3)
C47 C46 C45 120.8(3)
C47 C46 P4 124.1(2)
C45 C46 P4 115.0(2)
C48 C47 C46 121.9(3)
C48 C47 H47 119.0
C46 C47 H47 119.0
C47 C48 C49 116.9(3)
C47 C48 C52 121.1(3)
C49 C48 C52 122.0(3)
C42 C51 H51A 109.5
C42 C51 H51B 109.5
H51A C51 H51B 109.5
C42 C51 H51C 109.5
H51A C51 H51C 109.5
H51B C51 H51C 109.5
C49 C50 C45 121.7(3)
C49 C50 H50 119.2
C45 C50 H50 119.2
C50 C49 C48 122.2(3)
C50 C49 H49 118.9
C48 C49 H49 118.9
C48 C52 H52A 109.5
C48 C52 H52B 109.5
H52A C52 H52B 109.5
C48 C52 H52C 109.5
H52A C52 H52C 109.5
H52B C52 H52C 109.5
C54 C53 C55 111.1(4)
C54 C53 P3 109.6(2)
C55 C53 P3 115.4(3)
C54 C53 H53 106.7
C55 C53 H53 106.7
P3 C53 H53 106.7
C53 C54 H54A 109.5
C53 C54 H54B 109.5
H54A C54 H54B 109.5
C53 C54 H54C 109.5
H54A C54 H54C 109.5
H54B C54 H54C 109.5
C53 C55 H55A 109.5
C53 C55 H55B 109.5
H55A C55 H55B 109.5
C53 C55 H55C 109.5
H55A C55 H55C 109.5
H55B C55 H55C 109.5
C58 C56 C57 109.4(4)
C58 C56 P3 109.8(3)
C57 C56 P3 112.6(3)
C58 C56 H56A 108.3
C57 C56 H56A 108.3
P3 C56 H56A 108.3
C56 C57 H57A 109.5
C56 C57 H57B 109.5
H57A C57 H57B 109.5
C56 C57 H57C 109.5
H57A C57 H57C 109.5
H57B C57 H57C 109.5
C56 C58 H58A 109.5
C56 C58 H58B 109.5
H58A C58 H58B 109.5
C56 C58 H58C 109.5
H58A C58 H58C 109.5
H58B C58 H58C 109.5

loop_
_geom_bond_atom_site_label_1
_geom_bond_atom_site_label_2
_geom_bond_distance
Rh1 C1 2.054(3)
Rh1 N1 2.117(2)
Rh1 P2 2.2795(7)
Rh1 P1 2.3141(8)
Rh1 Zn1 2.3738(5)
N1 C13 1.387(3)
N1 C7 1.396(3)
C1 C2 1.402(4)
C1 C6 1.404(4)
C2 C3 1.385(4)
C2 H2 0.9500
N2 C39 1.390(4)
N2 C45 1.395(4)
N2 Rh2 2.114(2)
Rh2 C33 2.049(3)
Rh2 P3 2.2749(8)
Rh2 P4 2.2986(8)
Rh2 Zn1 2.3711(5)
P1 C8 1.808(3)
P1 C21 1.846(3)
P1 C24 1.880(3)
P2 C14 1.807(3)
P2 C27 1.850(3)
P2 C30 1.860(3)
P3 C40 1.808(3)
P3 C56 1.832(4)
P3 C53 1.879(4)
C3 C4 1.383(5)
C3 H3 0.9500
P4 C46 1.804(3)
P4 C62 1.845(3)
P4 C59 1.874(3)
C4 C5 1.375(5)
C4 H4 0.9500
C64 C62 1.526(4)
C64 H64A 0.9800
C64 H64B 0.9800
C64 H64C 0.9800
C63 C62 1.534(4)
C63 H63A 0.9800
C63 H63B 0.9800
C63 H63C 0.9800
C62 H62 1.0000
C61 C59 1.521(4)
C61 H61A 0.9800
C61 H61B 0.9800
C61 H61C 0.9800
C60 C59 1.527(4)
C60 H60A 0.9800
C60 H60B 0.9800
C60 H60C 0.9800
C59 H59 1.0000
C5 C6 1.385(4)
C5 H5 0.9500
C6 H6 0.9500
C7 C12 1.405(4)
C7 C8 1.418(4)
C8 C9 1.391(4)
C9 C10 1.384(4)
C9 H9 0.9500
C10 C11 1.389(5)
C10 C19 1.509(4)
C11 C12 1.381(4)
C11 H11 0.9500
C12 H12 0.9500
C13 C18 1.410(4)
C13 C14 1.428(4)
C16 C15 1.386(4)
C16 C17 1.401(4)
C16 C20 1.506(4)
C15 C14 1.393(4)
C15 H15 0.9500
C19 H19A 0.9800
C19 H19B 0.9800
C19 H19C 0.9800
C18 C17 1.373(4)
C18 H18 0.9500
C17 H17 0.9500
C20 H20A 0.9800
C20 H20B 0.9800
C20 H20C 0.9800
C21 C22 1.515(4)
C21 C23 1.529(4)
C21 H21 1.0000
C22 H22A 0.9800
C22 H22B 0.9800
C22 H22C 0.9800
C23 H23A 0.9800
C23 H23B 0.9800
C23 H23C 0.9800
C24 C25 1.532(4)
C24 C26 1.536(4)
C24 H24 1.0000
C31 C30 1.529(4)
C31 H31A 0.9800
C31 H31B 0.9800
C31 H31C 0.9800
C30 C32 1.521(4)
C30 H30 1.0000
C29 C27 1.508(4)
C29 H29A 0.9800
C29 H29B 0.9800
C29 H29C 0.9800
C28 C27 1.527(4)
C28 H28A 0.9800
C28 H28B 0.9800
C28 H28C 0.9800
C27 H27 1.0000
C26 H26A 0.9800
C26 H26B 0.9800
C26 H26C 0.9800
C25 H25A 0.9800
C25 H25B 0.9800
C25 H25C 0.9800
C32 H32A 0.9800
C32 H32B 0.9800
C32 H32C 0.9800
C38 C37 1.384(4)
C38 C33 1.409(4)
C38 H38 0.9500
C37 C36 1.381(4)
C37 H37 0.9500
C36 C35 1.378(5)
C36 H36 0.9500
C35 C34 1.388(4)
C35 H35 0.9500
C34 C33 1.405(4)
C34 H34 0.9500
C39 C44 1.407(4)
C39 C40 1.418(4)
C40 C41 1.394(4)
C41 C42 1.385(5)
C41 H41 0.9500
C42 C43 1.392(5)
C42 C51 1.515(4)
C43 C44 1.385(4)
C43 H43 0.9500
C44 H44 0.9500
C45 C50 1.407(4)
C45 C46 1.418(4)
C46 C47 1.396(4)
C47 C48 1.392(4)
C47 H47 0.9500
C48 C49 1.395(4)
C48 C52 1.506(4)
C51 H51A 0.9800
C51 H51B 0.9800
C51 H51C 0.9800
C50 C49 1.377(4)
C50 H50 0.9500
C49 H49 0.9500
C52 H52A 0.9800
C52 H52B 0.9800
C52 H52C 0.9800
C53 C54 1.505(6)
C53 C55 1.525(5)
C53 H53 1.0000
C54 H54A 0.9800
C54 H54B 0.9800
C54 H54C 0.9800
C55 H55A 0.9800
C55 H55B 0.9800
C55 H55C 0.9800
C56 C58 1.427(6)
C56 C57 1.483(6)
C56 H56A 1.0000
C57 H57A 0.9800
C57 H57B 0.9800
C57 H57C 0.9800
C58 H58A 0.9800
C58 H58B 0.9800
C58 H58C 0.9800

loop_
_geom_torsion_atom_site_label_1
_geom_torsion_atom_site_label_2
_geom_torsion_atom_site_label_3
_geom_torsion_atom_site_label_4
_geom_torsion
C6 C1 C2 C3 -2.6(4)
Rh1 C1 C2 C3 166.3(2)
C1 C2 C3 C4 0.3(5)
C2 C3 C4 C5 1.8(5)
C46 P4 C62 C64 57.1(2)
C59 P4 C62 C64 167.0(2)
Rh2 P4 C62 C64 -62.1(2)
C46 P4 C62 C63 -179.2(2)
C59 P4 C62 C63 -69.4(2)
Rh2 P4 C62 C63 61.6(2)
C46 P4 C59 C61 -43.9(2)
C62 P4 C59 C61 -156.0(2)
Rh2 P4 C59 C61 63.5(2)
C46 P4 C59 C60 79.8(3)
C62 P4 C59 C60 -32.4(3)
Rh2 P4 C59 C60 -172.8(2)
C3 C4 C5 C6 -1.4(5)
C4 C5 C6 C1 -1.1(5)
C2 C1 C6 C5 3.0(4)
Rh1 C1 C6 C5 -167.0(2)
C13 N1 C7 C12 27.4(4)
Rh1 N1 C7 C12 -155.9(2)
C13 N1 C7 C8 -157.1(3)
Rh1 N1 C7 C8 19.6(3)
N1 C7 C8 C9 -179.7(3)
C12 C7 C8 C9 -3.7(4)
N1 C7 C8 P1 2.5(3)
C12 C7 C8 P1 178.5(2)
C21 P1 C8 C9 27.5(3)
C24 P1 C8 C9 -81.7(3)
Rh1 P1 C8 C9 163.1(2)
C21 P1 C8 C7 -154.8(2)
C24 P1 C8 C7 96.0(2)
Rh1 P1 C8 C7 -19.2(2)
C7 C8 C9 C10 1.3(5)
P1 C8 C9 C10 178.9(2)
C8 C9 C10 C11 1.6(5)
C8 C9 C10 C19 179.9(3)
C9 C10 C11 C12 -2.1(5)
C19 C10 C11 C12 179.7(3)
C10 C11 C12 C7 -0.4(5)
N1 C7 C12 C11 178.8(3)
C8 C7 C12 C11 3.2(4)
C7 N1 C13 C18 19.4(4)
Rh1 N1 C13 C18 -157.4(2)
C7 N1 C13 C14 -165.5(3)
Rh1 N1 C13 C14 17.7(3)
C17 C16 C15 C14 3.0(4)
C20 C16 C15 C14 -179.9(3)
C16 C15 C14 C13 6.3(4)
C16 C15 C14 P2 -165.2(2)
N1 C13 C14 C15 172.8(3)
C18 C13 C14 C15 -11.7(4)
N1 C13 C14 P2 -15.1(3)
C18 C13 C14 P2 160.5(2)
C27 P2 C14 C15 -34.5(3)
C30 P2 C14 C15 73.7(3)
Rh1 P2 C14 C15 177.4(2)
C27 P2 C14 C13 153.7(2)
C30 P2 C14 C13 -98.1(2)
Rh1 P2 C14 C13 5.6(2)
N1 C13 C18 C17 -176.4(3)
C14 C13 C18 C17 8.3(4)
C13 C18 C17 C16 0.9(5)
C15 C16 C17 C18 -6.6(4)
C20 C16 C17 C18 176.2(3)
C8 P1 C21 C22 58.7(2)
C24 P1 C21 C22 166.8(2)
Rh1 P1 C21 C22 -61.6(2)
C8 P1 C21 C23 -177.8(2)
C24 P1 C21 C23 -69.7(2)
Rh1 P1 C21 C23 61.9(2)
C8 P1 C24 C25 -42.5(2)
C21 P1 C24 C25 -154.2(2)
Rh1 P1 C24 C25 65.4(2)
C8 P1 C24 C26 80.5(2)
C21 P1 C24 C26 -31.2(3)
Rh1 P1 C24 C26 -171.55(19)
C14 P2 C30 C32 63.1(2)
C27 P2 C30 C32 173.3(2)
Rh1 P2 C30 C32 -41.4(2)
C14 P2 C30 C31 -61.1(3)
C27 P2 C30 C31 49.2(3)
Rh1 P2 C30 C31 -165.6(2)
C14 P2 C27 C29 -72.2(2)
C30 P2 C27 C29 178.8(2)
Rh1 P2 C27 C29 56.5(3)
C14 P2 C27 C28 161.7(2)
C30 P2 C27 C28 52.7(2)
Rh1 P2 C27 C28 -69.6(3)
C33 C38 C37 C36 -0.6(5)
C38 C37 C36 C35 -0.8(5)
C37 C36 C35 C34 1.1(5)
C36 C35 C34 C33 -0.2(5)
C35 C34 C33 C38 -1.1(4)
C35 C34 C33 Rh2 172.4(2)
C37 C38 C33 C34 1.4(4)
C37 C38 C33 Rh2 -172.8(2)
C45 N2 C39 C44 20.0(4)
Rh2 N2 C39 C44 -162.9(2)
C45 N2 C39 C40 -162.6(3)
Rh2 N2 C39 C40 14.5(3)
N2 C39 C40 C41 173.6(3)
C44 C39 C40 C41 -8.8(4)
N2 C39 C40 P3 -12.0(3)
C44 C39 C40 P3 165.6(2)
C56 P3 C40 C41 -33.3(3)
C53 P3 C40 C41 72.7(3)
Rh2 P3 C40 C41 178.6(2)
C56 P3 C40 C39 152.5(2)
C53 P3 C40 C39 -101.5(2)
Rh2 P3 C40 C39 4.4(2)
C39 C40 C41 C42 3.1(5)
P3 C40 C41 C42 -170.8(2)
C40 C41 C42 C43 4.0(5)
C40 C41 C42 C51 -177.5(3)
C41 C42 C43 C44 -5.2(5)
C51 C42 C43 C44 176.3(3)
C42 C43 C44 C39 -0.8(5)
N2 C39 C44 C43 -174.8(3)
C40 C39 C44 C43 7.7(4)
C39 N2 C45 C50 26.0(4)
Rh2 N2 C45 C50 -151.1(2)
C39 N2 C45 C46 -160.4(3)
Rh2 N2 C45 C46 22.5(3)
N2 C45 C46 C47 -178.3(2)
C50 C45 C46 C47 -4.2(4)
N2 C45 C46 P4 -1.5(3)
C50 C45 C46 P4 172.6(2)
C62 P4 C46 C47 25.0(3)
C59 P4 C46 C47 -85.0(3)
Rh2 P4 C46 C47 160.4(2)
C62 P4 C46 C45 -151.7(2)
C59 P4 C46 C45 98.3(2)
Rh2 P4 C46 C45 -16.3(2)
C45 C46 C47 C48 2.2(4)
P4 C46 C47 C48 -174.3(2)
C46 C47 C48 C49 1.3(4)
C46 C47 C48 C52 179.4(3)
N2 C45 C50 C49 176.5(3)
C46 C45 C50 C49 2.9(4)
C45 C50 C49 C48 0.5(5)
C47 C48 C49 C50 -2.6(4)
C52 C48 C49 C50 179.3(3)
C40 P3 C53 C54 62.0(3)
C56 P3 C53 C54 175.7(3)
Rh2 P3 C53 C54 -43.8(2)
C40 P3 C53 C55 -64.3(3)
C56 P3 C53 C55 49.4(3)
Rh2 P3 C53 C55 -170.1(3)
C40 P3 C56 C58 -67.4(3)
C53 P3 C56 C58 -176.2(3)
Rh2 P3 C56 C58 65.6(4)
C40 P3 C56 C57 170.4(3)
C53 P3 C56 C57 61.7(4)
Rh2 P3 C56 C57 -56.5(4)
